data_1555529
loop_
_publ_author_name
'Xu, Bing'
'Li, Guang'
'Li, Jing'
'Shi, Yian'

_publ_section_title
;
 Total Synthesis of the Proposed Structure of Marineosin A.
;
_journal_issue 9
_journal_name_full 'Organic letters'
_journal_page_first 2028
_journal_page_last 2031
_journal_paper_doi 10.1021/acs.orglett.6b00632
_journal_volume 18
_journal_year 2016
_chemical_absolute_configuration syn
_chemical_formula_moiety 'C21 H31 N O5'
_chemical_formula_sum 'C21 H31 N O5'
_chemical_formula_weight 377.47
_space_group_crystal_system monoclinic
_space_group_IT_number 4
_space_group_name_Hall 'P 2yb'
_space_group_name_H-M_alt 'P 1 21 1'
_atom_sites_solution_hydrogens mixed
_atom_sites_solution_primary direct
_audit_creation_date 2015-01-05
_audit_creation_method
;
Olex2 1.2
(compiled 2014.12.26 svn.r3119 for OlexSys, GUI svn.r4975)
;
_cell_angle_alpha 90
_cell_angle_beta 98.846(5)
_cell_angle_gamma 90
_cell_formula_units_Z 2
_cell_length_a 11.5555(11)
_cell_length_b 6.7668(6)
_cell_length_c 12.9264(14)
_cell_measurement_reflns_used 3455
_cell_measurement_temperature 173.1500
_cell_measurement_theta_max 27.4808
_cell_measurement_theta_min 1.5944
_cell_volume 998.74(17)
_computing_cell_refinement 'CrystalClear (Rigaku Inc., 2007)'
_computing_data_collection 'CrystalClear (Rigaku Inc., 2007)'
_computing_data_reduction 'CrystalClear (Rigaku Inc., 2007)'
_computing_molecular_graphics 'Olex2 (Dolomanov et al., 2009)'
_computing_publication_material 'Olex2 (Dolomanov et al., 2009)'
_computing_structure_refinement 'SHELXL (Sheldrick, 2013)'
_computing_structure_solution
;
'SHELXS (Sheldrick, 2013)'
;
_diffrn_ambient_temperature 173.1500
_diffrn_detector_area_resol_mean 28.5714
_diffrn_measured_fraction_theta_full 0.992
_diffrn_measured_fraction_theta_max 0.991
_diffrn_measurement_details
;
scan:
	Number of images: 360
	           Slice: -110.0000 - 70.0000
	     Image width: 0.5000
	        Exp time: 5.0000
	   Rotation axis: Omega
	           Omega: 0.0000
	             Chi: 45.0000
	             Phi: 90.0000
	             XTD: 45.0708
	          2theta: -19.8113
scan:
	Number of images: 330
	           Slice: -110.0000 - 55.0000
	     Image width: 0.5000
	        Exp time: 5.0000
	   Rotation axis: Omega
	           Omega: 0.0000
	             Chi: 45.0000
	             Phi: 270.0000
	             XTD: 45.0708
	          2theta: -19.8113
scan:
	Number of images: 360
	           Slice: -110.0000 - 70.0000
	     Image width: 0.5000
	        Exp time: 5.0000
	   Rotation axis: Omega
	           Omega: 0.0000
	             Chi: 45.0000
	             Phi: 0.0000
	             XTD: 45.0708
	          2theta: -19.8113
;
_diffrn_measurement_device
;
Saturn724+ (2x2 bin mode)
;
_diffrn_measurement_device_details
;
AFC10: Fixed Chi 2 circle
;
_diffrn_measurement_device_type 'Saturn724+ CCD'
_diffrn_measurement_method '\w scans at fixed \c = 45\%'
_diffrn_orient_matrix_type d*Trek
_diffrn_orient_matrix_UB_11 0.0173
_diffrn_orient_matrix_UB_12 0.0362
_diffrn_orient_matrix_UB_13 0.0778
_diffrn_orient_matrix_UB_21 -0.0016
_diffrn_orient_matrix_UB_22 0.1341
_diffrn_orient_matrix_UB_23 -0.0621
_diffrn_orient_matrix_UB_31 -0.0735
_diffrn_orient_matrix_UB_32 0.0107
_diffrn_orient_matrix_UB_33 0.0249
_diffrn_radiation_detector CCD
_diffrn_radiation_monochromator 'Graphite Monochromator'
_diffrn_radiation_type MoK\a
_diffrn_radiation_wavelength 0.71073
_diffrn_reflns_av_R_equivalents 0.0228
_diffrn_reflns_av_unetI/netI 0.0209
_diffrn_reflns_Laue_measured_fraction_full 0.992
_diffrn_reflns_Laue_measured_fraction_max 0.991
_diffrn_reflns_limit_h_max 14
_diffrn_reflns_limit_h_min -14
_diffrn_reflns_limit_k_max 8
_diffrn_reflns_limit_k_min -8
_diffrn_reflns_limit_l_max 16
_diffrn_reflns_limit_l_min -16
_diffrn_reflns_number 11100
_diffrn_reflns_point_group_measured_fraction_full 0.976
_diffrn_reflns_point_group_measured_fraction_max 0.966
_diffrn_reflns_theta_full 26.000
_diffrn_reflns_theta_max 27.472
_diffrn_reflns_theta_min 3.407
_diffrn_source 'Sealed Tube'
_diffrn_source_current 30.0000
_diffrn_source_power 1.5000
_diffrn_source_voltage 50.0000
_exptl_absorpt_coefficient_mu 0.089
_exptl_absorpt_correction_T_max 1.0000
_exptl_absorpt_correction_T_min 0.8738
_exptl_absorpt_correction_type multi-scan
_exptl_absorpt_process_details 'CrystalClear (Rigaku Inc., 2007)'
_exptl_crystal_colour Colorless
_exptl_crystal_density_diffrn 1.255
_exptl_crystal_description block
_exptl_crystal_F_000 408
_exptl_crystal_size_max 0.65
_exptl_crystal_size_mid 0.31
_exptl_crystal_size_min 0.28
_refine_diff_density_max 0.227
_refine_diff_density_min -0.148
_refine_diff_density_rms 0.032
_refine_ls_abs_structure_details
;
 Flack x determined using 1848 quotients [(I+)-(I-)]/[(I+)+(I-)]
 (Parsons, Flack and Wagner, Acta Cryst. B69 (2013) 249-259).
;
_refine_ls_abs_structure_Flack -0.1(3)
_refine_ls_extinction_method none
_refine_ls_goodness_of_fit_ref 1.056
_refine_ls_hydrogen_treatment mixed
_refine_ls_matrix_type full
_refine_ls_number_parameters 250
_refine_ls_number_reflns 4427
_refine_ls_number_restraints 1
_refine_ls_restrained_S_all 1.056
_refine_ls_R_factor_all 0.0312
_refine_ls_R_factor_gt 0.0308
_refine_ls_shift/su_max 0.000
_refine_ls_shift/su_mean 0.000
_refine_ls_structure_factor_coef Fsqd
_refine_ls_weighting_details 'w=1/[\s^2^(Fo^2^)+(0.0371P)^2^+0.1668P] where P=(Fo^2^+2Fc^2^)/3'
_refine_ls_weighting_scheme calc
_refine_ls_wR_factor_gt 0.0754
_refine_ls_wR_factor_ref 0.0757
_reflns_Friedel_coverage 0.798
_reflns_Friedel_fraction_full 0.956
_reflns_Friedel_fraction_max 0.937
_reflns_number_gt 4384
_reflns_number_total 4427
_reflns_threshold_expression 'I > 2\s(I)'
_cod_data_source_file ol6b00632_si_004.cif
_cod_data_source_block sa3826
_cod_database_code 1555529
_shelx_space_group_comment
;
The symmetry employed for this shelxl refinement is uniquely defined
by the following loop, which should always be used as a source of
symmetry information in preference to the above space-group names.
They are only intended as comments.
;
_diffrn_number_total 2468
_olex2_refinement_description
;
1. Fixed Uiso
 At 1.2 times of:
  All C(H) groups, All C(H,H) groups
 At 1.5 times of:
  All C(H,H,H) groups
2.a Ternary CH refined with riding coordinates:
 C2(H2), C3(H3), C5(H5), C6(H6)
2.b Secondary CH2 refined with riding coordinates:
 C4(H4A,H4B), C7(H7A,H7B), C11(H11A,H11B), C12(H12A,H12B), C14(H14A,H14B),
 C15(H15A,H15B), C16(H16A,H16B), C19(H19A,H19B), C20(H20A,H20B)
2.c Aromatic/amide H refined with riding coordinates:
 C17(H17), C18(H18)
2.d Idealised Me refined as rotating group:
 C9(H9A,H9B,H9C), C21(H21A,H21B,H21C)
;
_shelx_shelxl_version_number 2014/7
_olex2_submission_special_instructions 'No special instructions were received'

loop_
_space_group_symop_operation_xyz
'x, y, z'
'-x, y+1/2, -z'

loop_
_atom_site_label
_atom_site_type_symbol
_atom_site_fract_x
_atom_site_fract_y
_atom_site_fract_z
_atom_site_U_iso_or_equiv
_atom_site_adp_type
_atom_site_occupancy
_atom_site_site_symmetry_order
_atom_site_calc_flag
_atom_site_refinement_flags_posn
O1 O 0.84619(9) 0.56956(18) 0.79568(8) 0.0222(3) Uani 1 1 d .
O2 O 0.75086(9) 0.59930(18) 0.52228(9) 0.0222(2) Uani 1 1 d .
O3 O 0.92397(11) 0.0948(2) 0.61168(11) 0.0342(3) Uani 1 1 d .
O4 O 0.68162(11) 0.90053(19) 0.70270(11) 0.0310(3) Uani 1 1 d .
O5 O 0.39263(12) 0.9074(2) 0.74491(12) 0.0401(4) Uani 1 1 d .
N1 N 0.79582(12) 0.2926(2) 0.68437(11) 0.0210(3) Uani 1 1 d .
C1 C 0.77681(13) 0.5022(2) 0.70242(12) 0.0191(3) Uani 1 1 d .
C2 C 0.64535(13) 0.5517(2) 0.69616(12) 0.0181(3) Uani 1 1 d .
H2 H 0.6018 0.4678 0.6418 0.022 Uiso 1 1 calc R
C3 C 0.59597(14) 0.5126(2) 0.80017(13) 0.0209(3) Uani 1 1 d .
H3 H 0.5247 0.5923 0.7975 0.025 Uiso 1 1 calc R
C4 C 0.68344(14) 0.5889(3) 0.89278(13) 0.0251(3) Uani 1 1 d .
H4A H 0.6845 0.7322 0.8910 0.030 Uiso 1 1 calc R
H4B H 0.6576 0.5489 0.9576 0.030 Uiso 1 1 calc R
C5 C 0.80679(15) 0.5121(3) 0.89164(13) 0.0253(4) Uani 1 1 d .
H5 H 0.8076 0.3677 0.8977 0.030 Uiso 1 1 calc R
C6 C 0.83577(13) 0.5982(3) 0.61529(12) 0.0195(3) Uani 1 1 d .
H6 H 0.8648 0.7314 0.6346 0.023 Uiso 1 1 calc R
C7 C 0.93526(14) 0.4554(2) 0.60447(14) 0.0218(3) Uani 1 1 d .
H7A H 0.9530 0.4552 0.5335 0.026 Uiso 1 1 calc R
H7B H 1.0055 0.4895 0.6524 0.026 Uiso 1 1 calc R
C8 C 0.88758(14) 0.2568(3) 0.63212(13) 0.0226(3) Uani 1 1 d .
C9 C 0.78205(16) 0.7325(3) 0.44590(14) 0.0289(4) Uani 1 1 d .
H9A H 0.7204 0.7368 0.3870 0.043 Uiso 1 1 calc GR
H9B H 0.8531 0.6885 0.4234 0.043 Uiso 1 1 calc GR
H9C H 0.7937 0.8622 0.4759 0.043 Uiso 1 1 calc GR
C10 C 0.61971(13) 0.7663(3) 0.66489(13) 0.0227(3) Uani 1 1 d .
C11 C 0.51384(15) 0.8062(3) 0.58186(14) 0.0278(4) Uani 1 1 d .
H11A H 0.5335 0.7663 0.5146 0.033 Uiso 1 1 calc R
H11B H 0.5006 0.9478 0.5788 0.033 Uiso 1 1 calc R
C12 C 0.39863(15) 0.7061(3) 0.59546(14) 0.0261(4) Uani 1 1 d .
H12A H 0.3452 0.7148 0.5300 0.031 Uiso 1 1 calc R
H12B H 0.4135 0.5672 0.6105 0.031 Uiso 1 1 calc R
C13 C 0.34030(14) 0.7949(3) 0.68160(15) 0.0261(3) Uani 1 1 d .
C14 C 0.21349(14) 0.7406(3) 0.68197(14) 0.0285(4) Uani 1 1 d .
H14A H 0.2025 0.6036 0.6605 0.034 Uiso 1 1 calc R
H14B H 0.1653 0.8207 0.6300 0.034 Uiso 1 1 calc R
C15 C 0.16964(15) 0.7664(3) 0.78652(15) 0.0327(4) Uani 1 1 d .
H15A H 0.0872 0.8011 0.7735 0.039 Uiso 1 1 calc R
H15B H 0.2116 0.8751 0.8243 0.039 Uiso 1 1 calc R
C16 C 0.18526(15) 0.5816(4) 0.85476(15) 0.0363(4) Uani 1 1 d .
H16A H 0.1517 0.6066 0.9178 0.044 Uiso 1 1 calc R
H16B H 0.1410 0.4749 0.8174 0.044 Uiso 1 1 calc R
C17 C 0.30976(15) 0.5139(3) 0.88613(14) 0.0311(4) Uani 1 1 d .
H17 H 0.3596 0.5964 0.9300 0.037 Uiso 1 1 calc R
C18 C 0.35419(15) 0.3469(3) 0.85661(14) 0.0270(4) Uani 1 1 d .
H18 H 0.3058 0.2687 0.8090 0.032 Uiso 1 1 calc R
C19 C 0.47627(14) 0.2724(3) 0.89326(13) 0.0257(3) Uani 1 1 d .
H19A H 0.4721 0.1334 0.9107 0.031 Uiso 1 1 calc R
H19B H 0.5084 0.3423 0.9567 0.031 Uiso 1 1 calc R
C20 C 0.56059(15) 0.2968(3) 0.81259(13) 0.0236(3) Uani 1 1 d .
H20A H 0.6304 0.2185 0.8345 0.028 Uiso 1 1 calc R
H20B H 0.5232 0.2468 0.7454 0.028 Uiso 1 1 calc R
C21 C 0.89416(16) 0.6005(4) 0.97882(14) 0.0371(4) Uani 1 1 d .
H21A H 0.9703 0.5457 0.9765 0.056 Uiso 1 1 calc GR
H21B H 0.8707 0.5706 1.0452 0.056 Uiso 1 1 calc GR
H21C H 0.8968 0.7412 0.9700 0.056 Uiso 1 1 calc GR
H1 H 0.759(2) 0.208(4) 0.7058(18) 0.032(6) Uiso 1 1 d .

loop_
_atom_site_aniso_label
_atom_site_aniso_U_11
_atom_site_aniso_U_22
_atom_site_aniso_U_33
_atom_site_aniso_U_23
_atom_site_aniso_U_13
_atom_site_aniso_U_12
O1 0.0210(5) 0.0265(6) 0.0201(5) -0.0022(5) 0.0064(4) -0.0050(5)
O2 0.0222(5) 0.0232(6) 0.0217(5) 0.0030(5) 0.0047(4) -0.0038(5)
O3 0.0356(7) 0.0224(6) 0.0492(8) -0.0043(6) 0.0211(6) 0.0029(6)
O4 0.0279(6) 0.0174(6) 0.0502(8) -0.0024(6) 0.0140(6) -0.0044(5)
O5 0.0306(7) 0.0344(7) 0.0569(9) -0.0190(7) 0.0124(6) -0.0087(6)
N1 0.0216(6) 0.0161(6) 0.0272(7) 0.0006(6) 0.0105(5) -0.0017(5)
C1 0.0191(7) 0.0178(7) 0.0217(7) -0.0007(6) 0.0068(6) -0.0024(6)
C2 0.0183(7) 0.0156(7) 0.0218(7) -0.0013(6) 0.0072(5) -0.0027(5)
C3 0.0198(7) 0.0200(7) 0.0246(8) -0.0018(6) 0.0095(6) -0.0026(6)
C4 0.0256(8) 0.0269(8) 0.0252(8) -0.0059(7) 0.0116(6) -0.0056(7)
C5 0.0261(8) 0.0294(9) 0.0217(8) -0.0007(7) 0.0080(6) -0.0035(7)
C6 0.0201(7) 0.0187(7) 0.0208(7) -0.0011(6) 0.0072(5) -0.0038(6)
C7 0.0186(7) 0.0234(8) 0.0247(8) -0.0013(6) 0.0073(6) -0.0016(6)
C8 0.0218(7) 0.0219(8) 0.0249(8) -0.0020(7) 0.0065(6) -0.0015(6)
C9 0.0337(9) 0.0270(9) 0.0269(8) 0.0064(7) 0.0078(7) -0.0036(7)
C10 0.0196(7) 0.0205(8) 0.0307(8) 0.0014(7) 0.0122(6) -0.0002(6)
C11 0.0266(8) 0.0235(8) 0.0348(9) 0.0074(8) 0.0092(7) 0.0029(7)
C12 0.0230(8) 0.0250(8) 0.0304(9) 0.0020(7) 0.0043(7) 0.0013(6)
C13 0.0233(8) 0.0205(8) 0.0346(9) 0.0018(7) 0.0054(6) 0.0002(6)
C14 0.0215(8) 0.0309(9) 0.0333(9) -0.0009(8) 0.0048(7) -0.0015(7)
C15 0.0229(8) 0.0377(10) 0.0385(10) -0.0082(9) 0.0080(7) 0.0027(8)
C16 0.0233(8) 0.0523(12) 0.0346(10) 0.0013(10) 0.0091(7) -0.0002(8)
C17 0.0231(8) 0.0448(11) 0.0253(8) -0.0025(8) 0.0036(6) -0.0049(8)
C18 0.0240(8) 0.0361(10) 0.0217(8) 0.0030(7) 0.0058(6) -0.0093(7)
C19 0.0258(8) 0.0287(9) 0.0236(8) 0.0025(7) 0.0071(6) -0.0062(7)
C20 0.0255(8) 0.0213(8) 0.0258(8) 0.0003(7) 0.0097(6) -0.0045(6)
C21 0.0297(9) 0.0577(13) 0.0241(8) -0.0040(9) 0.0048(7) -0.0086(9)

loop_
_atom_type_symbol
_atom_type_description
_atom_type_scat_dispersion_real
_atom_type_scat_dispersion_imag
_atom_type_scat_source
C C 0.0033 0.0016 'International Tables Vol C Tables 4.2.6.8 and 6.1.1.4'
H H 0.0000 0.0000 'International Tables Vol C Tables 4.2.6.8 and 6.1.1.4'
N N 0.0061 0.0033 'International Tables Vol C Tables 4.2.6.8 and 6.1.1.4'
O O 0.0106 0.0060 'International Tables Vol C Tables 4.2.6.8 and 6.1.1.4'

loop_
_geom_angle_atom_site_label_1
_geom_angle_atom_site_label_2
_geom_angle_atom_site_label_3
_geom_angle
C1 O1 C5 115.72(12)
C9 O2 C6 111.84(12)
C1 N1 H1 123.1(18)
C8 N1 C1 113.54(13)
C8 N1 H1 123.3(18)
O1 C1 N1 111.67(13)
O1 C1 C2 113.46(12)
O1 C1 C6 103.28(12)
N1 C1 C2 111.89(12)
N1 C1 C6 101.41(12)
C2 C1 C6 114.24(13)
C1 C2 H2 107.7
C1 C2 C3 113.87(13)
C3 C2 H2 107.7
C10 C2 C1 111.69(12)
C10 C2 H2 107.7
C10 C2 C3 107.92(13)
C2 C3 H3 107.0
C4 C3 C2 109.34(12)
C4 C3 H3 107.0
C20 C3 C2 112.98(13)
C20 C3 H3 107.0
C20 C3 C4 113.18(15)
C3 C4 H4A 109.1
C3 C4 H4B 109.1
H4A C4 H4B 107.8
C5 C4 C3 112.60(13)
C5 C4 H4A 109.1
C5 C4 H4B 109.1
O1 C5 C4 109.72(14)
O1 C5 H5 109.7
O1 C5 C21 105.74(14)
C4 C5 H5 109.7
C21 C5 C4 112.12(15)
C21 C5 H5 109.7
O2 C6 C1 107.00(12)
O2 C6 H6 111.9
O2 C6 C7 110.82(13)
C1 C6 H6 111.9
C7 C6 C1 102.91(13)
C7 C6 H6 111.9
C6 C7 H7A 111.1
C6 C7 H7B 111.1
H7A C7 H7B 109.0
C8 C7 C6 103.52(12)
C8 C7 H7A 111.1
C8 C7 H7B 111.1
O3 C8 N1 126.02(16)
O3 C8 C7 126.64(14)
N1 C8 C7 107.34(14)
O2 C9 H9A 109.5
O2 C9 H9B 109.5
O2 C9 H9C 109.5
H9A C9 H9B 109.5
H9A C9 H9C 109.5
H9B C9 H9C 109.5
O4 C10 C2 121.91(15)
O4 C10 C11 120.79(16)
C11 C10 C2 117.29(14)
C10 C11 H11A 108.0
C10 C11 H11B 108.0
C10 C11 C12 117.39(14)
H11A C11 H11B 107.2
C12 C11 H11A 108.0
C12 C11 H11B 108.0
C11 C12 H12A 108.8
C11 C12 H12B 108.8
H12A C12 H12B 107.7
C13 C12 C11 113.81(15)
C13 C12 H12A 108.8
C13 C12 H12B 108.8
O5 C13 C12 121.01(16)
O5 C13 C14 122.35(17)
C14 C13 C12 116.61(15)
C13 C14 H14A 108.4
C13 C14 H14B 108.4
C13 C14 C15 115.43(15)
H14A C14 H14B 107.5
C15 C14 H14A 108.4
C15 C14 H14B 108.4
C14 C15 H15A 109.0
C14 C15 H15B 109.0
C14 C15 C16 113.13(16)
H15A C15 H15B 107.8
C16 C15 H15A 109.0
C16 C15 H15B 109.0
C15 C16 H16A 108.4
C15 C16 H16B 108.4
H16A C16 H16B 107.5
C17 C16 C15 115.40(16)
C17 C16 H16A 108.4
C17 C16 H16B 108.4
C16 C17 H17 117.3
C18 C17 C16 125.49(18)
C18 C17 H17 117.3
C17 C18 H18 117.2
C17 C18 C19 125.67(17)
C19 C18 H18 117.2
C18 C19 H19A 108.7
C18 C19 H19B 108.7
C18 C19 C20 114.24(14)
H19A C19 H19B 107.6
C20 C19 H19A 108.7
C20 C19 H19B 108.7
C3 C20 C19 112.32(14)
C3 C20 H20A 109.1
C3 C20 H20B 109.1
C19 C20 H20A 109.1
C19 C20 H20B 109.1
H20A C20 H20B 107.9
C5 C21 H21A 109.5
C5 C21 H21B 109.5
C5 C21 H21C 109.5
H21A C21 H21B 109.5
H21A C21 H21C 109.5
H21B C21 H21C 109.5

loop_
_geom_bond_atom_site_label_1
_geom_bond_atom_site_label_2
_geom_bond_distance
O1 C1 1.4164(19)
O1 C5 1.4392(19)
O2 C6 1.4303(19)
O2 C9 1.424(2)
O3 C8 1.218(2)
O4 C10 1.212(2)
O5 C13 1.210(2)
N1 C1 1.460(2)
N1 C8 1.364(2)
N1 H1 0.79(3)
C1 C2 1.545(2)
C1 C6 1.546(2)
C2 H2 0.9800
C2 C3 1.562(2)
C2 C10 1.524(2)
C3 H3 0.9800
C3 C4 1.533(2)
C3 C20 1.532(2)
C4 H4A 0.9700
C4 H4B 0.9700
C4 C5 1.519(2)
C5 H5 0.9800
C5 C21 1.516(2)
C6 H6 0.9800
C6 C7 1.525(2)
C7 H7A 0.9700
C7 H7B 0.9700
C7 C8 1.516(2)
C9 H9A 0.9600
C9 H9B 0.9600
C9 H9C 0.9600
C10 C11 1.522(2)
C11 H11A 0.9700
C11 H11B 0.9700
C11 C12 1.528(2)
C12 H12A 0.9700
C12 H12B 0.9700
C12 C13 1.512(2)
C13 C14 1.511(2)
C14 H14A 0.9700
C14 H14B 0.9700
C14 C15 1.525(2)
C15 H15A 0.9700
C15 H15B 0.9700
C15 C16 1.525(3)
C16 H16A 0.9700
C16 H16B 0.9700
C16 C17 1.505(2)
C17 H17 0.9300
C17 C18 1.321(3)
C18 H18 0.9300
C18 C19 1.504(2)
C19 H19A 0.9700
C19 H19B 0.9700
C19 C20 1.541(2)
C20 H20A 0.9700
C20 H20B 0.9700
C21 H21A 0.9600
C21 H21B 0.9600
C21 H21C 0.9600

loop_
_geom_hbond_atom_site_label_D
_geom_hbond_atom_site_label_H
_geom_hbond_atom_site_label_A
_geom_hbond_distance_DH
_geom_hbond_distance_HA
_geom_hbond_distance_DA
_geom_hbond_angle_DHA
_geom_hbond_site_symmetry_A
N1 H1 O4 0.79(3) 2.26(3) 2.9888(19) 153(2) 1_545

loop_
_geom_torsion_atom_site_label_1
_geom_torsion_atom_site_label_2
_geom_torsion_atom_site_label_3
_geom_torsion_atom_site_label_4
_geom_torsion
O1 C1 C2 C3 -43.80(18)
O1 C1 C2 C10 78.75(17)
O1 C1 C6 O2 -159.55(12)
O1 C1 C6 C7 83.62(14)
O2 C6 C7 C8 -83.19(15)
O4 C10 C11 C12 -133.12(17)
O5 C13 C14 C15 -23.1(3)
N1 C1 C2 C3 83.65(16)
N1 C1 C2 C10 -153.80(13)
N1 C1 C6 O2 84.69(14)
N1 C1 C6 C7 -32.14(15)
C1 O1 C5 C4 -58.96(18)
C1 O1 C5 C21 179.94(15)
C1 N1 C8 O3 176.70(16)
C1 N1 C8 C7 -3.32(19)
C1 C2 C3 C4 43.40(18)
C1 C2 C3 C20 -83.61(16)
C1 C2 C10 O4 -43.8(2)
C1 C2 C10 C11 134.88(14)
C1 C6 C7 C8 30.89(16)
C2 C1 C6 O2 -35.84(18)
C2 C1 C6 C7 -152.67(13)
C2 C3 C4 C5 -51.25(19)
C2 C3 C20 C19 -160.91(14)
C2 C10 C11 C12 48.1(2)
C3 C2 C10 O4 82.05(18)
C3 C2 C10 C11 -99.23(16)
C3 C4 C5 O1 58.51(19)
C3 C4 C5 C21 175.68(16)
C4 C3 C20 C19 74.15(17)
C5 O1 C1 N1 -75.49(16)
C5 O1 C1 C2 52.08(18)
C5 O1 C1 C6 176.30(13)
C6 C1 C2 C3 -161.84(13)
C6 C1 C2 C10 -39.29(18)
C6 C7 C8 O3 161.90(17)
C6 C7 C8 N1 -18.07(17)
C8 N1 C1 O1 -86.62(16)
C8 N1 C1 C2 144.97(14)
C8 N1 C1 C6 22.79(17)
C9 O2 C6 C1 163.10(14)
C9 O2 C6 C7 -85.43(17)
C10 C2 C3 C4 -81.20(16)
C10 C2 C3 C20 151.80(14)
C10 C11 C12 C13 73.3(2)
C11 C12 C13 O5 -13.3(3)
C11 C12 C13 C14 164.90(15)
C12 C13 C14 C15 158.78(17)
C13 C14 C15 C16 -90.3(2)
C14 C15 C16 C17 61.3(2)
C15 C16 C17 C18 -114.2(2)
C16 C17 C18 C19 -175.78(17)
C17 C18 C19 C20 -103.9(2)
C18 C19 C20 C3 72.31(19)
C20 C3 C4 C5 75.64(17)
